data_4316154
loop_
_publ_author_name
'Yi-Hsiu Tseng'
'Dibyendu Bhattacharya'
'Shih-Ming Lin'
'P. Thanasekaran'
'Jing-Yun Wu'
'Li-Wei Lee'
'M. Sathiyendiran'
'Mei-Lin Ho'
'Min-Wen Chung'
'Kung-Chung Hsu'
'Pi-Tai Chou'
'Kuang-Lieh Lu'

_publ_section_title
;
 Highly Emissive Cyclometalated Rhenium Metallacycles:
 Structure-Luminescence Relationship
;
_journal_name_full 'Inorganic Chemistry'
_journal_page_first 6805
_journal_page_last 6807
_journal_paper_doi 10.1021/ic100882u
_journal_volume 49
_journal_year 2010
_chemical_formula_moiety 'C37 H28 N5 O6 Re2'
_chemical_formula_sum 'C37 H28 N5 O6 Re2'
_chemical_formula_weight 1011.04
_chemical_name_systematic
;
 ?
;
_space_group_IT_number 179
_symmetry_cell_setting hexagonal
_symmetry_space_group_name_Hall 'P 65 2 (0 0 1)'
_symmetry_space_group_name_H-M 'P 65 2 2'
_atom_sites_solution_hydrogens geom
_atom_sites_solution_primary direct
_atom_sites_solution_secondary difmap
_audit_creation_method SHELXL-97
_cell_angle_alpha 90.00
_cell_angle_beta 90.00
_cell_angle_gamma 120.00
_cell_formula_units_Z 6
_cell_length_a 11.6980(17)
_cell_length_b 11.6980(17)
_cell_length_c 48.265(10)
_cell_measurement_reflns_used 38000
_cell_measurement_temperature 200(2)
_cell_measurement_theta_max 25.00
_cell_measurement_theta_min 2.18
_cell_volume 5719.9(17)
_computing_cell_refinement 'Bruker SAINT'
_computing_data_collection 'Bruker SMART'
_computing_data_reduction 'Bruker SAINT'
_computing_molecular_graphics 'WinGX publication routines (Farrugia, 1999)'
_computing_publication_material 'WinGX publication routines (Farrugia, 1999)'
_computing_structure_refinement 'SHELXL-97 (Sheldrick, 2008)'
_computing_structure_solution 'SHELXL-97 (Sheldrick, 2008)'
_diffrn_ambient_temperature 200(2)
_diffrn_measured_fraction_theta_full 0.997
_diffrn_measured_fraction_theta_max 0.997
_diffrn_radiation_monochromator graphite
_diffrn_radiation_source 'fine-focus sealed tube'
_diffrn_radiation_type MoK\a
_diffrn_radiation_wavelength 0.71073
_diffrn_reflns_av_R_equivalents 0.0319
_diffrn_reflns_av_sigmaI/netI 0.0214
_diffrn_reflns_limit_h_max 11
_diffrn_reflns_limit_h_min -10
_diffrn_reflns_limit_k_max 13
_diffrn_reflns_limit_k_min -13
_diffrn_reflns_limit_l_max 56
_diffrn_reflns_limit_l_min -57
_diffrn_reflns_number 38150
_diffrn_reflns_theta_full 25.00
_diffrn_reflns_theta_max 25.00
_diffrn_reflns_theta_min 2.18
_exptl_absorpt_coefficient_mu 6.392
_exptl_absorpt_correction_T_max 0.7841
_exptl_absorpt_correction_T_min 0.1950
_exptl_absorpt_correction_type multi-scan
_exptl_absorpt_process_details SADABS
_exptl_crystal_colour yellow
_exptl_crystal_density_diffrn 1.761
_exptl_crystal_density_method 'not measured'
_exptl_crystal_description prism
_exptl_crystal_F_000 2898
_exptl_crystal_size_max 0.38
_exptl_crystal_size_mid 0.18
_exptl_crystal_size_min 0.04
_refine_diff_density_max 0.760
_refine_diff_density_min -1.565
_refine_diff_density_rms 0.283
_refine_ls_abs_structure_details 'Flack H D (1983), Acta Cryst. A39, 876-881'
_refine_ls_abs_structure_Flack 0.01(3)
_refine_ls_extinction_method none
_refine_ls_goodness_of_fit_ref 1.089
_refine_ls_hydrogen_treatment constr
_refine_ls_matrix_type full
_refine_ls_number_parameters 298
_refine_ls_number_reflns 3350
_refine_ls_number_restraints 290
_refine_ls_restrained_S_all 1.057
_refine_ls_R_factor_all 0.0545
_refine_ls_R_factor_gt 0.0389
_refine_ls_shift/su_max 0.001
_refine_ls_shift/su_mean 0.000
_refine_ls_structure_factor_coef Fsqd
_refine_ls_weighting_details 'calc w=1/[\s^2^(Fo^2^)+(0.0697P)^2^+12.9119P] where P=(Fo^2^+2Fc^2^)/3'
_refine_ls_weighting_scheme calc
_refine_ls_wR_factor_gt 0.1064
_refine_ls_wR_factor_ref 0.1265
_reflns_number_gt 2810
_reflns_number_total 3350
_reflns_threshold_expression >2\s(I)
_cod_data_source_file ic100882u_si_001_4.cif
_cod_data_source_block cpd4
_cod_depositor_comments
;
The following automatic conversions were performed:

'_symmetry_cell_setting' value 'Hexagonal' changed to 'hexagonal'
according to the built-in table from CIF Core dictionary named
'cif_core.dic' version 2.4.1 from
2010-06-29.

'_exptl_absorpt_correction_type' value 'Multi-scan'
changed to 'multi-scan' according to the built-in table from CIF Core
dictionary named 'cif_core.dic' version 2.4.1 from 2010-06-29.

Automatic conversion script
Id: cif_fix_values 1646 2011-03-28 12:23:43Z adriana 
;
_cod_original_cell_volume 5719.9(16)
_cod_database_code 4316154

loop_
_symmetry_equiv_pos_as_xyz
'x, y, z'
'-x, -y, z+1/2'
'-y, x-y, z+2/3'
'-x+y, -x, z+1/3'
'x-y, x, z+5/6'
'y, -x+y, z+1/6'
'x-y, -y, -z'
'-x, -x+y, -z+1/3'
'y, x, -z+2/3'
'-y, -x, -z+1/6'
'x, x-y, -z+5/6'
'-x+y, y, -z+1/2'

loop_
_atom_site_label
_atom_site_type_symbol
_atom_site_fract_x
_atom_site_fract_y
_atom_site_fract_z
_atom_site_U_iso_or_equiv
_atom_site_adp_type
_atom_site_occupancy
_atom_site_symmetry_multiplicity
_atom_site_calc_flag
_atom_site_refinement_flags
_atom_site_disorder_assembly
_atom_site_disorder_group
Re1 Re 0.38627(5) 0.14503(5) 0.710514(10) 0.0846(2) Uani 1 1 d U . .
O1 O 0.5056(12) 0.4449(12) 0.7050(3) 0.135(4) Uani 1 1 d U . .
O2 O 0.3603(11) 0.1282(12) 0.6471(2) 0.125(3) Uani 1 1 d U . .
O3 O 0.1143(12) 0.1178(16) 0.7159(2) 0.156(5) Uani 1 1 d U . .
N1 N 0.3108(8) -0.0680(8) 0.71734(16) 0.0726(18) Uani 1 1 d U A .
C1 C 0.4582(15) 0.3287(16) 0.7071(3) 0.104(3) Uani 1 1 d U A .
C2 C 0.3686(11) 0.1302(13) 0.6714(3) 0.090(3) Uani 1 1 d U A .
C3 C 0.2155(15) 0.1279(16) 0.7139(2) 0.102(3) Uani 1 1 d U A .
C4 C 0.3497(13) -0.1364(13) 0.7020(2) 0.094(3) Uani 1 1 d U . .
H4 H 0.4101 -0.0913 0.6874 0.113 Uiso 1 1 calc R A .
C5 C 0.3089(15) -0.2688(14) 0.7057(3) 0.110(4) Uani 1 1 d U A .
H5 H 0.3384 -0.3123 0.6935 0.132 Uiso 1 1 calc R . .
C6 C 0.2251(13) -0.3368(13) 0.7274(3) 0.098(3) Uani 1 1 d U . .
C7 C 0.1882(12) -0.2650(13) 0.7434(2) 0.095(3) Uani 1 1 d U A .
H7 H 0.1328 -0.3065 0.7589 0.114 Uiso 1 1 calc R . .
C8 C 0.2282(11) -0.1338(14) 0.7381(2) 0.091(3) Uani 1 1 d U . .
H8 H 0.1961 -0.0897 0.7494 0.109 Uiso 1 1 calc R A .
C9 C 0.1775(17) -0.4806(14) 0.7321(3) 0.129(5) Uani 1 1 d DU . .
H9A H 0.1082 -0.5128 0.7465 0.155 Uiso 1 1 calc R . .
H9B H 0.1350 -0.5286 0.7148 0.155 Uiso 1 1 calc R . .
C10 C 0.275(2) -0.517(3) 0.7403(5) 0.131(9) Uani 0.50 1 d PDU . -3
H10A H 0.3458 -0.4803 0.7261 0.157 Uiso 0.50 1 calc PR . -3
H10B H 0.2318 -0.6144 0.7388 0.157 Uiso 0.50 1 calc PR . -3
N2 N 0.4475(18) 0.164(2) 0.7518(3) 0.056(4) Uani 0.50 1 d PU A -1
N3 N 0.5899(18) 0.156(2) 0.7808(3) 0.061(4) Uani 0.50 1 d PU . -1
C11 C 0.566(3) 0.163(3) 0.7552(4) 0.065(5) Uani 0.50 1 d PU A -1
C12 C 0.4024(11) 0.1616(14) 0.77731(15) 0.054(3) Uani 0.50 1 d PGU A -1
C13 C 0.2879(11) 0.1573(16) 0.7866(2) 0.062(4) Uani 0.50 1 d PGU A -1
H13 H 0.2279 0.1598 0.7737 0.075 Uiso 0.50 1 calc PR A -1
C14 C 0.2611(11) 0.1492(16) 0.8149(2) 0.073(4) Uani 0.50 1 d PGU A -1
H14 H 0.1829 0.1463 0.8212 0.088 Uiso 0.50 1 calc PR A -1
C15 C 0.3489(12) 0.1455(16) 0.83375(17) 0.074(5) Uani 0.50 1 d PGU A -1
H15 H 0.3306 0.1400 0.8530 0.089 Uiso 0.50 1 calc PR A -1
C16 C 0.4634(11) 0.1498(16) 0.82442(18) 0.062(4) Uani 0.50 1 d PGU A -1
H16 H 0.5234 0.1473 0.8373 0.074 Uiso 0.50 1 calc PR A -1
C17 C 0.4902(9) 0.1579(14) 0.7962(2) 0.049(3) Uani 0.50 1 d PGU A -1
C18 C 0.6307(15) 0.152(2) 0.7344(2) 0.060(4) Uani 0.50 1 d PGU A -1
C19 C 0.7454(16) 0.148(2) 0.7396(2) 0.068(6) Uani 0.50 1 d PGU . -1
C20 C 0.8214(14) 0.146(2) 0.7176(3) 0.090(7) Uani 0.50 1 d PGU A -1
H20 H 0.8998 0.1434 0.7212 0.108 Uiso 0.50 1 calc PR A -1
C21 C 0.7827(14) 0.149(2) 0.6905(3) 0.089(6) Uani 0.50 1 d PGU A -1
H21 H 0.8346 0.1473 0.6755 0.106 Uiso 0.50 1 calc PR A -1
C22 C 0.6680(14) 0.153(2) 0.6853(2) 0.082(6) Uani 0.50 1 d PGU A -1
H22 H 0.6415 0.1544 0.6668 0.098 Uiso 0.50 1 calc PR A -1
N4 N 0.5920(13) 0.155(2) 0.7072(2) 0.066(5) Uani 0.50 1 d PGU A -1
C1A C -0.115(3) -0.349(4) 0.7018(7) 0.27(2) Uani 0.50 1 d PGDU B -2
C2A C -0.050(4) -0.247(3) 0.6829(9) 0.27(2) Uani 0.50 1 d PGDU B -2
H2A H -0.0508 -0.1664 0.6854 0.321 Uiso 0.50 1 calc PR B -2
C3A C 0.016(5) -0.262(5) 0.6605(9) 0.24(2) Uani 0.25 1 d PGU B -2
H3A H 0.0603 -0.1917 0.6476 0.291 Uiso 0.25 1 calc PR B -2
C4A C 0.017(5) -0.379(6) 0.6570(8) 0.21(2) Uani 0.25 1 d PGU B -2
H4A H 0.0619 -0.3893 0.6417 0.246 Uiso 0.25 1 calc PR B -2
C5A C -0.048(4) -0.482(4) 0.6758(9) 0.22(2) Uani 0.50 1 d PGU B -2
H5A H -0.0475 -0.5618 0.6734 0.264 Uiso 0.50 1 calc PR B -2
C6A C -0.114(3) -0.467(3) 0.6983(8) 0.216(19) Uani 0.50 1 d PGDU B -2
H6A H -0.1586 -0.5365 0.7112 0.259 Uiso 0.50 1 calc PR B -2
C7A C -0.171(5) -0.327(7) 0.7281(9) 0.34(3) Uani 0.50 1 d PDU B -2
H7A1 H -0.2169 -0.4096 0.7385 0.511 Uiso 0.50 1 calc PR B -2
H7A2 H -0.2331 -0.2967 0.7235 0.511 Uiso 0.50 1 calc PR B -2
H7A3 H -0.0989 -0.2596 0.7394 0.511 Uiso 0.50 1 calc PR B -2

loop_
_atom_site_aniso_label
_atom_site_aniso_U_11
_atom_site_aniso_U_22
_atom_site_aniso_U_33
_atom_site_aniso_U_23
_atom_site_aniso_U_13
_atom_site_aniso_U_12
Re1 0.0841(3) 0.0969(4) 0.0917(3) -0.0053(3) -0.0334(2) 0.0595(3)
O1 0.154(9) 0.115(6) 0.154(9) 0.003(7) -0.023(8) 0.080(7)
O2 0.136(8) 0.165(10) 0.093(5) -0.003(6) -0.028(6) 0.091(7)
O3 0.129(8) 0.272(15) 0.142(8) -0.003(9) -0.014(7) 0.156(11)
N1 0.061(4) 0.086(4) 0.072(4) -0.010(4) -0.013(3) 0.038(4)
C1 0.117(8) 0.108(5) 0.118(9) -0.007(7) -0.036(7) 0.079(6)
C2 0.076(7) 0.106(8) 0.102(5) 0.001(5) -0.023(5) 0.056(7)
C3 0.105(6) 0.148(10) 0.091(7) 0.001(8) -0.020(7) 0.092(7)
C4 0.089(8) 0.088(6) 0.096(7) -0.005(6) 0.020(6) 0.036(6)
C5 0.114(10) 0.096(7) 0.118(9) -0.001(7) 0.029(7) 0.052(8)
C6 0.088(8) 0.094(6) 0.093(7) -0.007(5) 0.007(6) 0.032(6)
C7 0.080(7) 0.103(6) 0.084(7) 0.001(5) 0.012(5) 0.032(6)
C8 0.074(7) 0.113(6) 0.089(7) -0.010(6) -0.003(5) 0.050(6)
C9 0.149(15) 0.087(7) 0.116(10) -0.005(7) 0.025(10) 0.033(8)
C10 0.15(2) 0.067(13) 0.17(2) -0.028(13) 0.042(17) 0.051(14)
N2 0.064(10) 0.060(9) 0.042(5) 0.003(7) -0.007(6) 0.029(9)
N3 0.058(9) 0.083(11) 0.052(8) 0.005(10) 0.007(7) 0.042(9)
C11 0.070(12) 0.082(11) 0.051(9) 0.034(10) 0.017(7) 0.043(12)
C12 0.055(9) 0.056(9) 0.053(7) -0.002(9) -0.008(6) 0.029(9)
C13 0.060(9) 0.074(11) 0.072(7) -0.010(9) -0.015(7) 0.047(9)
C14 0.077(11) 0.093(12) 0.069(8) -0.003(9) 0.001(7) 0.057(11)
C15 0.067(10) 0.105(14) 0.048(7) -0.005(10) 0.007(7) 0.042(10)
C16 0.061(10) 0.073(12) 0.046(6) -0.003(9) -0.003(7) 0.030(10)
C17 0.036(8) 0.058(9) 0.039(5) -0.012(8) -0.010(6) 0.014(8)
C18 0.064(11) 0.076(13) 0.060(8) 0.008(11) -0.008(9) 0.049(10)
C19 0.057(12) 0.089(15) 0.072(10) -0.015(14) -0.014(10) 0.048(11)
C20 0.057(13) 0.127(19) 0.084(10) -0.001(13) 0.008(9) 0.045(13)
C21 0.070(11) 0.131(16) 0.083(9) 0.021(12) 0.020(9) 0.063(12)
C22 0.059(11) 0.121(17) 0.072(10) 0.023(14) 0.027(9) 0.050(12)
N4 0.066(11) 0.096(13) 0.048(8) 0.019(11) 0.008(7) 0.048(10)
C1A 0.17(3) 0.32(4) 0.28(4) -0.01(3) -0.09(3) 0.10(3)
C2A 0.19(3) 0.33(4) 0.27(4) 0.00(3) -0.12(3) 0.11(3)
C3A 0.20(4) 0.28(4) 0.22(4) 0.00(3) -0.14(3) 0.10(3)
C4A 0.18(3) 0.24(4) 0.22(4) -0.02(3) -0.14(3) 0.13(3)
C5A 0.18(4) 0.22(3) 0.24(4) -0.05(2) -0.10(3) 0.08(3)
C6A 0.18(3) 0.22(3) 0.25(4) -0.06(3) -0.11(3) 0.10(3)
C7A 0.14(3) 0.49(6) 0.40(6) -0.04(5) -0.06(4) 0.16(4)

loop_
_atom_type_symbol
_atom_type_description
_atom_type_scat_dispersion_real
_atom_type_scat_dispersion_imag
_atom_type_scat_source
C C 0.0033 0.0016 'International Tables Vol C Tables 4.2.6.8 and 6.1.1.4'
H H 0.0000 0.0000 'International Tables Vol C Tables 4.2.6.8 and 6.1.1.4'
N N 0.0061 0.0033 'International Tables Vol C Tables 4.2.6.8 and 6.1.1.4'
O O 0.0106 0.0060 'International Tables Vol C Tables 4.2.6.8 and 6.1.1.4'
Re Re -1.0185 7.2310 'International Tables Vol C Tables 4.2.6.8 and 6.1.1.4'

loop_
_geom_angle_atom_site_label_1
_geom_angle_atom_site_label_2
_geom_angle_atom_site_label_3
_geom_angle
_geom_angle_site_symmetry_1
_geom_angle_site_symmetry_3
_geom_angle_publ_flag
C1 Re1 C2 89.0(6) . . ?
C1 Re1 C3 88.6(7) . . ?
C2 Re1 C3 90.8(5) . . ?
C1 Re1 N3 94.8(8) . 12_656 ?
C2 Re1 N3 105.4(6) . 12_656 ?
C3 Re1 N3 163.5(6) . 12_656 ?
C1 Re1 N2 91.5(7) . . ?
C2 Re1 N2 166.8(6) . . ?
C3 Re1 N2 102.4(6) . . ?
N3 Re1 N2 61.4(7) 12_656 . ?
C1 Re1 N1 175.7(5) . . ?
C2 Re1 N1 94.7(4) . . ?
C3 Re1 N1 93.5(6) . . ?
N3 Re1 N1 82.2(7) 12_656 . ?
N2 Re1 N1 84.4(6) . . ?
C1 Re1 N4 94.3(7) . . ?
C2 Re1 N4 90.0(4) . . ?
C3 Re1 N4 177.0(7) . . ?
N3 Re1 N4 15.4(4) 12_656 . ?
N2 Re1 N4 76.9(6) . . ?
N1 Re1 N4 83.5(5) . . ?
C1 Re1 C19 94.8(13) . 12_656 ?
C2 Re1 C19 176.2(13) . 12_656 ?
C3 Re1 C19 89.4(5) . 12_656 ?
N3 Re1 C19 74.2(6) 12_656 12_656 ?
N2 Re1 C19 13.5(7) . 12_656 ?
N1 Re1 C19 81.5(12) . 12_656 ?
N4 Re1 C19 89.7(4) . 12_656 ?
C4 N1 C8 115.9(11) . . ?
C4 N1 Re1 122.2(8) . . ?
C8 N1 Re1 121.8(8) . . ?
O1 C1 Re1 178.9(13) . . ?
O2 C2 Re1 176.4(12) . . ?
O3 C3 Re1 179.8(15) . . ?
N1 C4 C5 124.9(11) . . ?
C4 C5 C6 119.4(12) . . ?
C7 C6 C5 115.3(13) . . ?
C7 C6 C9 123.4(12) . . ?
C5 C6 C9 121.3(13) . . ?
C6 C7 C8 122.8(11) . . ?
N1 C8 C7 121.6(11) . . ?
C10 C9 C10 49(2) . 12_656 ?
C10 C9 C6 117.5(17) . . ?
C10 C9 C6 116.5(16) 12_656 . ?
C9 C10 C9 122.1(19) . 12_656 ?
C12 N2 C11 105.8(14) . . ?
C12 N2 Re1 140.1(13) . . ?
C11 N2 Re1 113.4(12) . . ?
C11 N3 C17 107.7(16) . . ?
C11 N3 Re1 116.3(13) . 12_656 ?
C17 N3 Re1 136.0(11) . 12_656 ?
N3 C11 C18 126(2) . . ?
N3 C11 N2 111.3(15) . . ?
C18 C11 N2 122.5(19) . . ?
N2 C12 C13 131.5(11) . . ?
N2 C12 C17 108.4(11) . . ?
C13 C12 C17 120.0 . . ?
C14 C13 C12 120.0 . . ?
C13 C14 C15 120.0 . . ?
C16 C15 C14 120.0 . . ?
C15 C16 C17 120.0 . . ?
C16 C17 C12 120.0 . . ?
C16 C17 N3 133.2(10) . . ?
C12 C17 N3 106.7(10) . . ?
C11 C18 C19 118.9(14) . . ?
C11 C18 N4 120.9(13) . . ?
C19 C18 N4 120.0 . . ?
C20 C19 C18 120.0 . . ?
C20 C19 Re1 135.5(6) . 12_656 ?
C18 C19 Re1 104.5(6) . 12_656 ?
C19 C20 C21 120.0 . . ?
C22 C21 C20 120.0 . . ?
C21 C22 N4 120.0 . . ?
C22 N4 C18 120.0 . . ?
C22 N4 Re1 134.1(6) . . ?
C18 N4 Re1 105.7(5) . . ?
C2A C1A C6A 120.0 . . ?
C2A C1A C7A 120.0(8) . . ?
C6A C1A C7A 119.5(8) . . ?
C1A C2A C3A 120.0 . . ?
C4A C3A C2A 120.00(6) . . ?
C3A C4A C5A 120.0 . . ?
C6A C5A C4A 120.0 . . ?
C5A C6A C1A 120.00(7) . . ?

loop_
_geom_bond_atom_site_label_1
_geom_bond_atom_site_label_2
_geom_bond_distance
_geom_bond_site_symmetry_2
_geom_bond_publ_flag
Re1 C1 1.882(16) . ?
Re1 C2 1.895(13) . ?
Re1 C3 1.912(13) . ?
Re1 N3 2.088(17) 12_656 ?
Re1 N2 2.093(15) . ?
Re1 N1 2.213(9) . ?
Re1 N4 2.357(9) . ?
Re1 C19 2.42(2) 12_656 ?
O1 C1 1.188(17) . ?
O2 C2 1.179(15) . ?
O3 C3 1.134(15) . ?
N1 C4 1.326(14) . ?
N1 C8 1.334(14) . ?
C4 C5 1.385(18) . ?
C5 C6 1.380(17) . ?
C6 C7 1.362(18) . ?
C6 C9 1.50(2) . ?
C7 C8 1.387(18) . ?
C9 C10 1.46(2) . ?
C9 C10 1.50(2) 12_656 ?
C10 C9 1.50(2) 12_656 ?
N2 C12 1.332(18) . ?
N2 C11 1.40(3) . ?
N3 C11 1.28(3) . ?
N3 C17 1.390(17) . ?
N3 Re1 2.088(16) 12_656 ?
C11 C18 1.30(2) . ?
C12 C13 1.3900 . ?
C12 C17 1.3900 . ?
C13 C14 1.3900 . ?
C14 C15 1.3900 . ?
C15 C16 1.3900 . ?
C16 C17 1.3900 . ?
C18 C19 1.3900 . ?
C18 N4 1.3900 . ?
C19 C20 1.3900 . ?
C19 Re1 2.416(10) 12_656 ?
C20 C21 1.3900 . ?
C21 C22 1.3900 . ?
C22 N4 1.3900 . ?
C1A C2A 1.3900(11) . ?
C1A C6A 1.3900 . ?
C1A C7A 1.51(2) . ?
C2A C3A 1.3900 . ?
C3A C4A 1.3900 . ?
C4A C5A 1.3900 . ?
C5A C6A 1.3900 . ?
